data_4036542
loop_
_publ_author_name
'Luo, Qiang'
'Liu, Chunmei'
'Tong, Jingjing'
'Shao, Ying'
'Shan, Wenyu'
'Wang, Hanghang'
'Zheng, Hao'
'Cheng, Jiang'
'Wan, Xiaobing'

_publ_section_title
;
 Cu-Catalyzed Multicomponent Reaction of Styrenes, Perfluoroalkyl Halide,
 Alcohol, and tert-Butyl Hydroperoxide: One-Pot Synthesis of
 (Z)-\b-Alkoxyperfluoroalkenone.
;
_journal_issue 8
_journal_name_full 'The Journal of organic chemistry'
_journal_page_first 3103
_journal_page_last 3111
_journal_paper_doi 10.1021/acs.joc.5b02664
_journal_volume 81
_journal_year 2016
_chemical_formula_moiety 'C21 H16 Cl F7 N4 O6'
_chemical_formula_sum 'C21 H16 Cl F7 N4 O6'
_chemical_formula_weight 588.83
_space_group_crystal_system monoclinic
_space_group_IT_number 14
_space_group_name_Hall '-P 2ybc'
_space_group_name_H-M_alt 'P 1 21/c 1'
_atom_sites_solution_hydrogens geom
_atom_sites_solution_primary direct
_atom_sites_solution_secondary difmap
_audit_creation_method SHELXL-97
_cell_angle_alpha 90.00
_cell_angle_beta 96.7040(14)
_cell_angle_gamma 90.00
_cell_formula_units_Z 4
_cell_length_a 13.1005(6)
_cell_length_b 15.4782(8)
_cell_length_c 11.8098(6)
_cell_measurement_reflns_used 9683
_cell_measurement_temperature 153(2)
_cell_measurement_theta_max 27.33
_cell_measurement_theta_min 2.56
_cell_volume 2378.3(2)
_computing_cell_refinement 'Bruker SAINT'
_computing_data_collection 'Bruker APEX2'
_computing_data_reduction 'Bruker SAINT'
_computing_molecular_graphics 'Bruker SHELXTL'
_computing_publication_material 'Bruker SHELXTL'
_computing_structure_refinement 'SHELXL-97 (Sheldrick, 1997)'
_computing_structure_solution 'SHELXS-97 (Sheldrick, 1990)'
_diffrn_ambient_temperature 153(2)
_diffrn_measured_fraction_theta_full 0.994
_diffrn_measured_fraction_theta_max 0.994
_diffrn_measurement_device_type 'Bruker APEX-II CCD'
_diffrn_radiation_monochromator graphite
_diffrn_radiation_source 'fine-focus sealed tube'
_diffrn_radiation_type MoK\a
_diffrn_radiation_wavelength 0.71073
_diffrn_reflns_av_R_equivalents 0.0425
_diffrn_reflns_av_sigmaI/netI 0.0400
_diffrn_reflns_limit_h_max 17
_diffrn_reflns_limit_h_min -17
_diffrn_reflns_limit_k_max 20
_diffrn_reflns_limit_k_min -20
_diffrn_reflns_limit_l_max 15
_diffrn_reflns_limit_l_min -15
_diffrn_reflns_number 26228
_diffrn_reflns_theta_full 27.59
_diffrn_reflns_theta_max 27.59
_diffrn_reflns_theta_min 2.56
_exptl_absorpt_coefficient_mu 0.263
_exptl_absorpt_correction_T_max 0.9844
_exptl_absorpt_correction_T_min 0.9021
_exptl_absorpt_correction_type multi-scan
_exptl_absorpt_process_details 'Jacobson, R. (1998) Private communication'
_exptl_crystal_colour yellow
_exptl_crystal_density_diffrn 1.644
_exptl_crystal_density_method 'not measured'
_exptl_crystal_description block
_exptl_crystal_F_000 1192
_exptl_crystal_size_max 0.40
_exptl_crystal_size_mid 0.28
_exptl_crystal_size_min 0.06
_refine_diff_density_max 0.284
_refine_diff_density_min -0.283
_refine_diff_density_rms 0.051
_refine_ls_extinction_method none
_refine_ls_goodness_of_fit_ref 1.016
_refine_ls_hydrogen_treatment mixed
_refine_ls_matrix_type full
_refine_ls_number_parameters 356
_refine_ls_number_reflns 5482
_refine_ls_number_restraints 0
_refine_ls_restrained_S_all 1.016
_refine_ls_R_factor_all 0.0659
_refine_ls_R_factor_gt 0.0394
_refine_ls_shift/su_max 0.001
_refine_ls_shift/su_mean 0.000
_refine_ls_structure_factor_coef Fsqd
_refine_ls_weighting_details 'calc w=1/[\s^2^(Fo^2^)+(0.0408P)^2^+0.9225P] where P=(Fo^2^+2Fc^2^)/3'
_refine_ls_weighting_scheme calc
_refine_ls_wR_factor_gt 0.0840
_refine_ls_wR_factor_ref 0.0942
_reflns_number_gt 4032
_reflns_number_total 5482
_reflns_threshold_expression >2sigma(I)
_cod_data_source_file jo5b02664_si_002.cif
_cod_data_source_block b140424b_0ma_a
_cod_original_sg_symbol_H-M 'P 21/c'
_cod_database_code 4036542

loop_
_symmetry_equiv_pos_as_xyz
'x, y, z'
'-x, y+1/2, -z+1/2'
'-x, -y, -z'
'x, -y-1/2, z-1/2'

loop_
_atom_site_label
_atom_site_type_symbol
_atom_site_fract_x
_atom_site_fract_y
_atom_site_fract_z
_atom_site_U_iso_or_equiv
_atom_site_adp_type
_atom_site_occupancy
_atom_site_symmetry_multiplicity
_atom_site_calc_flag
_atom_site_refinement_flags
Cl1 Cl 0.75780(4) 0.80088(3) 0.22213(4) 0.03936(14) Uani 1 1 d .
O1 O 0.29331(10) 0.57430(8) 1.02780(11) 0.0342(3) Uani 1 1 d .
O2 O 0.29402(10) 0.43680(9) 1.05711(11) 0.0379(3) Uani 1 1 d .
O3 O 0.50961(10) 0.25491(8) 0.87436(12) 0.0371(3) Uani 1 1 d .
O4 O 0.58851(9) 0.29541(8) 0.73381(11) 0.0296(3) Uani 1 1 d .
O5 O 0.82609(9) 0.39659(7) 0.67662(9) 0.0253(3) Uani 1 1 d .
O6 O 1.01306(9) 0.48869(9) 0.76766(10) 0.0332(3) Uani 1 1 d .
N1 N 0.60016(10) 0.52448(9) 0.59919(11) 0.0201(3) Uani 1 1 d .
H1 H 0.6017(14) 0.4055(12) 0.6554(15) 0.024 Uiso 1 1 d .
N2 N 0.57863(10) 0.45585(9) 0.66567(12) 0.0212(3) Uani 1 1 d .
N3 N 0.31931(10) 0.50066(10) 1.00600(12) 0.0242(3) Uani 1 1 d .
N4 N 0.53208(10) 0.31051(9) 0.80801(12) 0.0233(3) Uani 1 1 d .
F1 F 0.74516(8) 0.26002(6) 0.44784(9) 0.0351(3) Uani 1 1 d .
F2 F 0.78703(8) 0.23034(6) 0.62716(9) 0.0337(3) Uani 1 1 d .
F3 F 0.92599(10) 0.19365(7) 0.47736(12) 0.0527(3) Uani 1 1 d .
F4 F 0.97788(8) 0.27614(8) 0.62206(11) 0.0465(3) Uani 1 1 d .
F5 F 0.96609(9) 0.41537(7) 0.48670(11) 0.0450(3) Uani 1 1 d .
F6 F 0.89638(12) 0.34250(10) 0.34465(11) 0.0670(4) Uani 1 1 d .
F7 F 1.05102(11) 0.31381(10) 0.41930(16) 0.0772(5) Uani 1 1 d .
C1 C 0.73298(13) 0.71779(11) 0.31339(14) 0.0242(4) Uani 1 1 d .
C2 C 0.65365(13) 0.72645(11) 0.37998(14) 0.0238(4) Uani 1 1 d .
H2A H 0.6151 0.7785 0.3784 0.029 Uiso 1 1 calc R
C3 C 0.63097(12) 0.65870(10) 0.44887(13) 0.0213(3) Uani 1 1 d .
H3A H 0.5765 0.6643 0.4949 0.026 Uiso 1 1 calc R
C4 C 0.68716(12) 0.58211(10) 0.45163(13) 0.0186(3) Uani 1 1 d .
C5 C 0.76796(13) 0.57577(11) 0.38490(14) 0.0242(4) Uani 1 1 d .
H5 H 0.8075 0.5242 0.3867 0.029 Uiso 1 1 calc R
C6 C 0.79122(13) 0.64359(11) 0.31623(14) 0.0267(4) Uani 1 1 d .
H6 H 0.8467 0.6391 0.2715 0.032 Uiso 1 1 calc R
C7 C 0.66335(11) 0.50933(10) 0.52522(13) 0.0186(3) Uani 1 1 d .
C8 C 0.51597(11) 0.46640(10) 0.74789(13) 0.0190(3) Uani 1 1 d .
C9 C 0.47315(12) 0.54814(11) 0.76780(14) 0.0217(3) Uani 1 1 d .
H9 H 0.4891 0.5961 0.7229 0.026 Uiso 1 1 calc R
C10 C 0.40927(12) 0.55967(11) 0.85032(14) 0.0218(3) Uani 1 1 d .
H10 H 0.3818 0.6152 0.8631 0.026 Uiso 1 1 calc R
C11 C 0.38481(12) 0.48896(11) 0.91554(13) 0.0207(3) Uani 1 1 d .
C12 C 0.42396(11) 0.40840(11) 0.89964(13) 0.0198(3) Uani 1 1 d .
H12 H 0.4058 0.3609 0.9442 0.024 Uiso 1 1 calc R
C13 C 0.49040(11) 0.39691(10) 0.81766(13) 0.0195(3) Uani 1 1 d .
C14 C 0.70748(12) 0.42293(10) 0.50616(13) 0.0201(3) Uani 1 1 d .
H14 H 0.6849 0.3968 0.4348 0.024 Uiso 1 1 calc R
C15 C 0.77433(12) 0.37697(10) 0.57526(13) 0.0191(3) Uani 1 1 d .
C16 C 0.83282(13) 0.48602(10) 0.71142(14) 0.0221(4) Uani 1 1 d .
H16A H 0.7665 0.5052 0.7353 0.027 Uiso 1 1 calc R
H16B H 0.8484 0.5227 0.6469 0.027 Uiso 1 1 calc R
C17 C 0.91620(12) 0.49456(11) 0.80853(14) 0.0242(4) Uani 1 1 d .
H17A H 0.9100 0.5509 0.8469 0.029 Uiso 1 1 calc R
H17B H 0.9095 0.4482 0.8649 0.029 Uiso 1 1 calc R
C18 C 1.09294(15) 0.50648(17) 0.85559(18) 0.0489(6) Uani 1 1 d .
H18A H 1.0811 0.5630 0.8892 0.073 Uiso 1 1 calc R
H18B H 1.1589 0.5071 0.8241 0.073 Uiso 1 1 calc R
H18C H 1.0942 0.4617 0.9144 0.073 Uiso 1 1 calc R
C19 C 0.80363(13) 0.28612(10) 0.54281(14) 0.0237(4) Uani 1 1 d .
C20 C 0.91710(15) 0.27315(12) 0.52223(17) 0.0337(4) Uani 1 1 d .
C21 C 0.95865(16) 0.33746(14) 0.44153(19) 0.0429(5) Uani 1 1 d .

loop_
_atom_site_aniso_label
_atom_site_aniso_U_11
_atom_site_aniso_U_22
_atom_site_aniso_U_33
_atom_site_aniso_U_23
_atom_site_aniso_U_13
_atom_site_aniso_U_12
Cl1 0.0561(3) 0.0279(2) 0.0363(3) 0.0122(2) 0.0146(2) -0.0062(2)
O1 0.0377(7) 0.0307(7) 0.0358(7) -0.0035(6) 0.0109(6) 0.0083(6)
O2 0.0459(8) 0.0335(8) 0.0382(7) 0.0083(6) 0.0216(6) 0.0045(6)
O3 0.0432(8) 0.0224(7) 0.0503(8) 0.0141(6) 0.0242(7) 0.0037(6)
O4 0.0308(7) 0.0234(6) 0.0377(7) 0.0044(5) 0.0168(6) 0.0056(5)
O5 0.0337(6) 0.0169(6) 0.0236(6) -0.0011(5) -0.0042(5) 0.0024(5)
O6 0.0223(6) 0.0504(8) 0.0261(6) -0.0113(6) -0.0002(5) -0.0002(6)
N1 0.0197(7) 0.0186(7) 0.0219(7) 0.0042(6) 0.0024(6) -0.0020(6)
N2 0.0218(7) 0.0159(7) 0.0269(7) 0.0047(6) 0.0069(6) 0.0014(6)
N3 0.0208(7) 0.0291(8) 0.0225(7) -0.0007(6) 0.0012(6) 0.0030(6)
N4 0.0194(7) 0.0211(7) 0.0303(8) 0.0039(6) 0.0064(6) -0.0001(6)
F1 0.0419(6) 0.0225(5) 0.0385(6) -0.0094(5) -0.0052(5) -0.0033(5)
F2 0.0431(6) 0.0179(5) 0.0410(6) 0.0073(5) 0.0094(5) -0.0005(4)
F3 0.0537(8) 0.0242(6) 0.0843(9) -0.0158(6) 0.0256(7) 0.0051(5)
F4 0.0316(6) 0.0455(7) 0.0597(8) 0.0025(6) -0.0055(6) 0.0077(5)
F5 0.0457(7) 0.0299(6) 0.0630(8) -0.0080(6) 0.0219(6) -0.0115(5)
F6 0.0926(11) 0.0725(10) 0.0378(7) -0.0014(7) 0.0151(7) -0.0308(8)
F7 0.0604(9) 0.0619(9) 0.1216(13) -0.0168(9) 0.0630(9) -0.0026(7)
C1 0.0329(9) 0.0203(9) 0.0192(8) 0.0026(7) 0.0025(7) -0.0072(7)
C2 0.0313(9) 0.0178(8) 0.0217(8) -0.0014(7) 0.0004(7) 0.0012(7)
C3 0.0249(8) 0.0209(8) 0.0183(8) -0.0021(7) 0.0034(7) 0.0004(7)
C4 0.0192(8) 0.0196(8) 0.0166(7) 0.0003(6) -0.0004(6) -0.0021(6)
C5 0.0242(8) 0.0233(9) 0.0255(8) 0.0021(7) 0.0043(7) 0.0034(7)
C6 0.0253(9) 0.0289(9) 0.0270(9) 0.0019(7) 0.0079(7) -0.0028(7)
C7 0.0162(7) 0.0187(8) 0.0200(8) 0.0009(6) -0.0015(6) -0.0010(6)
C8 0.0149(7) 0.0209(8) 0.0205(8) 0.0009(7) -0.0005(6) -0.0023(6)
C9 0.0218(8) 0.0196(8) 0.0231(8) 0.0039(7) -0.0001(7) -0.0013(7)
C10 0.0213(8) 0.0187(8) 0.0246(8) -0.0013(7) -0.0009(7) 0.0010(7)
C11 0.0156(7) 0.0260(9) 0.0199(8) -0.0020(7) -0.0003(6) 0.0007(7)
C12 0.0167(7) 0.0217(8) 0.0204(8) 0.0032(7) 0.0006(6) -0.0026(7)
C13 0.0178(8) 0.0176(8) 0.0226(8) 0.0004(7) 0.0005(6) -0.0006(6)
C14 0.0225(8) 0.0174(8) 0.0204(8) -0.0002(6) 0.0027(7) -0.0021(7)
C15 0.0197(8) 0.0183(8) 0.0200(8) 0.0002(6) 0.0047(6) -0.0026(6)
C16 0.0250(8) 0.0172(8) 0.0238(8) -0.0021(7) 0.0013(7) 0.0007(7)
C17 0.0246(8) 0.0270(9) 0.0211(8) -0.0036(7) 0.0030(7) 0.0015(7)
C18 0.0265(10) 0.0786(17) 0.0395(12) -0.0226(11) -0.0054(9) 0.0023(10)
C19 0.0274(9) 0.0166(8) 0.0267(9) -0.0003(7) 0.0017(7) -0.0026(7)
C20 0.0350(10) 0.0212(9) 0.0459(11) -0.0075(8) 0.0080(9) 0.0045(8)
C21 0.0417(12) 0.0408(12) 0.0500(13) -0.0132(10) 0.0214(10) -0.0073(10)

loop_
_atom_type_symbol
_atom_type_description
_atom_type_scat_dispersion_real
_atom_type_scat_dispersion_imag
_atom_type_scat_source
C C 0.0033 0.0016 'International Tables Vol C Tables 4.2.6.8 and 6.1.1.4'
H H 0.0000 0.0000 'International Tables Vol C Tables 4.2.6.8 and 6.1.1.4'
N N 0.0061 0.0033 'International Tables Vol C Tables 4.2.6.8 and 6.1.1.4'
O O 0.0106 0.0060 'International Tables Vol C Tables 4.2.6.8 and 6.1.1.4'
F F 0.0171 0.0103 'International Tables Vol C Tables 4.2.6.8 and 6.1.1.4'
Cl Cl 0.1484 0.1585 'International Tables Vol C Tables 4.2.6.8 and 6.1.1.4'

loop_
_geom_angle_atom_site_label_1
_geom_angle_atom_site_label_2
_geom_angle_atom_site_label_3
_geom_angle
C15 O5 C16 118.64(12)
C17 O6 C18 110.75(13)
C7 N1 N2 115.94(13)
C8 N2 N1 120.05(14)
C8 N2 H1 118.0(12)
N1 N2 H1 121.9(12)
O2 N3 O1 123.34(14)
O2 N3 C11 118.52(14)
O1 N3 C11 118.13(14)
O3 N4 O4 122.09(14)
O3 N4 C13 118.45(13)
O4 N4 C13 119.46(13)
C6 C1 C2 121.24(15)
C6 C1 Cl1 119.38(13)
C2 C1 Cl1 119.36(13)
C3 C2 C1 119.33(16)
C3 C2 H2A 120.3
C1 C2 H2A 120.3
C2 C3 C4 120.69(15)
C2 C3 H3A 119.7
C4 C3 H3A 119.7
C3 C4 C5 118.70(14)
C3 C4 C7 120.98(14)
C5 C4 C7 120.31(14)
C6 C5 C4 120.79(16)
C6 C5 H5 119.6
C4 C5 H5 119.6
C1 C6 C5 119.23(15)
C1 C6 H6 120.4
C5 C6 H6 120.4
N1 C7 C4 117.04(14)
N1 C7 C14 123.86(14)
C4 C7 C14 119.00(13)
N2 C8 C9 120.86(14)
N2 C8 C13 121.99(14)
C9 C8 C13 117.15(14)
C10 C9 C8 121.49(15)
C10 C9 H9 119.3
C8 C9 H9 119.3
C9 C10 C11 119.29(15)
C9 C10 H10 120.4
C11 C10 H10 120.4
C12 C11 C10 121.61(15)
C12 C11 N3 118.40(14)
C10 C11 N3 119.95(14)
C11 C12 C13 119.22(15)
C11 C12 H12 120.4
C13 C12 H12 120.4
C12 C13 C8 121.22(14)
C12 C13 N4 116.41(14)
C8 C13 N4 122.38(14)
C15 C14 C7 128.93(15)
C15 C14 H14 115.5
C7 C14 H14 115.5
C14 C15 O5 130.89(15)
C14 C15 C19 120.51(15)
O5 C15 C19 108.60(13)
O5 C16 C17 108.55(13)
O5 C16 H16A 110.0
C17 C16 H16A 110.0
O5 C16 H16B 110.0
C17 C16 H16B 110.0
H16A C16 H16B 108.4
O6 C17 C16 109.72(13)
O6 C17 H17A 109.7
C16 C17 H17A 109.7
O6 C17 H17B 109.7
C16 C17 H17B 109.7
H17A C17 H17B 108.2
O6 C18 H18A 109.5
O6 C18 H18B 109.5
H18A C18 H18B 109.5
O6 C18 H18C 109.5
H18A C18 H18C 109.5
H18B C18 H18C 109.5
F1 C19 F2 107.29(13)
F1 C19 C15 110.65(13)
F2 C19 C15 109.73(13)
F1 C19 C20 107.11(14)
F2 C19 C20 105.81(14)
C15 C19 C20 115.82(13)
F4 C20 F3 107.82(15)
F4 C20 C21 107.95(16)
F3 C20 C21 107.26(16)
F4 C20 C19 109.85(15)
F3 C20 C19 107.96(14)
C21 C20 C19 115.72(16)
F5 C21 F7 107.94(17)
F5 C21 F6 107.70(19)
F7 C21 F6 109.29(18)
F5 C21 C20 111.10(16)
F7 C21 C20 110.27(19)
F6 C21 C20 110.45(16)

loop_
_geom_bond_atom_site_label_1
_geom_bond_atom_site_label_2
_geom_bond_distance
Cl1 C1 1.7329(17)
O1 N3 1.2255(18)
O2 N3 1.2239(19)
O3 N4 1.2227(17)
O4 N4 1.2330(18)
O5 C15 1.3399(19)
O5 C16 1.4438(19)
O6 C17 1.412(2)
O6 C18 1.413(2)
N1 C7 1.293(2)
N1 N2 1.3697(18)
N2 C8 1.353(2)
N2 H1 0.849(19)
N3 C11 1.458(2)
N4 C13 1.454(2)
F1 C19 1.3443(19)
F2 C19 1.3548(19)
F3 C20 1.350(2)
F4 C20 1.344(2)
F5 C21 1.318(2)
F6 C21 1.328(3)
F7 C21 1.320(2)
C1 C6 1.377(2)
C1 C2 1.381(2)
C2 C3 1.381(2)
C2 H2A 0.9500
C3 C4 1.394(2)
C3 H3A 0.9500
C4 C5 1.395(2)
C4 C7 1.478(2)
C5 C6 1.382(2)
C5 H5 0.9500
C6 H6 0.9500
C7 C14 1.485(2)
C8 C9 1.415(2)
C8 C13 1.419(2)
C9 C10 1.368(2)
C9 H9 0.9500
C10 C11 1.397(2)
C10 H10 0.9500
C11 C12 1.369(2)
C12 C13 1.387(2)
C12 H12 0.9500
C14 C15 1.331(2)
C14 H14 0.9500
C15 C19 1.519(2)
C16 C17 1.494(2)
C16 H16A 0.9900
C16 H16B 0.9900
C17 H17A 0.9900
C17 H17B 0.9900
C18 H18A 0.9800
C18 H18B 0.9800
C18 H18C 0.9800
C19 C20 1.547(3)
C20 C21 1.522(3)
